data_1545118
loop_
_publ_author_name
'Kavitha, T.'
'Mayakrishnan, Sivakalai'
'Perumal, T. Paramasivam'
'Suvasini, Chandramouleeswaran'
'Lakshmi, Srinivasakannan'

_publ_section_title
;
 2-(5-Bromothiophen-2-yl)-1-phenyl-1<i>H</i>-phenanthro[9,10-<i>d</i>]imidazole
;
_journal_coeditor_code SU4124
_journal_issue 1
_journal_name_full IUCrData
_journal_page_first x170089
_journal_paper_doi 10.1107/S241431461700089X
_journal_volume 2
_journal_year 2017
_chemical_formula_iupac 'C25 H15 Br N2 S'
_chemical_formula_moiety 'C25 H15 Br N2 S'
_chemical_formula_sum 'C25 H15 Br N2 S'
_chemical_formula_weight 455.36
_chemical_name_systematic
;
2-(5-Bromothiophen-2-yl)-1-phenyl-1<i>H</i>-phenanthro[9,10-<i>d</i>]imidazole
;
_space_group_crystal_system monoclinic
_space_group_IT_number 14
_space_group_name_Hall '-P 2yn'
_space_group_name_H-M_alt 'P 1 21/n 1'
_symmetry_space_group_name_Hall '-P 2yn'
_symmetry_space_group_name_H-M 'P 1 21/n 1'
_atom_sites_solution_hydrogens geom
_atom_sites_solution_primary direct
_atom_sites_solution_secondary difmap
_audit_creation_method SHELXL-2016/3
_cell_angle_alpha 90
_cell_angle_beta 109.6630(10)
_cell_angle_gamma 90
_cell_formula_units_Z 4
_cell_length_a 9.2966(4)
_cell_length_b 23.0723(11)
_cell_length_c 9.8089(4)
_cell_measurement_reflns_used 5918
_cell_measurement_temperature 296(2)
_cell_measurement_theta_max 47.536
_cell_measurement_theta_min 4.410
_cell_volume 1981.26(15)
_computing_cell_refinement
;
SAINT (Bruker, 2004)
;
_computing_data_collection
;
APEX2 (Bruker, 2004)
;
_computing_data_reduction
;
SAINT (Bruker, 2004)
;
_computing_molecular_graphics
;
ORTEP-3 for Windows (Farrugia, 2012), Mercury (Macrae <i>et al.</i>,
2008)
and PLATON (Spek, 2009)
;
_computing_publication_material
;
SHELXL2016 (Sheldrick, 2015), PLATON (Spek, 2009)
and publCIF (Westrip, 2010)
;
_computing_structure_refinement
;
SHELXL2016 (Sheldrick, 2015)
;
_computing_structure_solution
;
SHELXS97 (Sheldrick, 2008)
;
_diffrn_ambient_temperature 296(2)
_diffrn_measured_fraction_theta_full 1.000
_diffrn_measured_fraction_theta_max 1.000
_diffrn_measurement_device_type 'Bruker Kappa APEXII CCD'
_diffrn_measurement_method 'Bruker Kappa AXEXII CCD'
_diffrn_radiation_type MoK\a
_diffrn_radiation_wavelength 0.71073
_diffrn_reflns_av_R_equivalents 0.0371
_diffrn_reflns_limit_h_max 11
_diffrn_reflns_limit_h_min -10
_diffrn_reflns_limit_k_max 27
_diffrn_reflns_limit_k_min -27
_diffrn_reflns_limit_l_max 11
_diffrn_reflns_limit_l_min -11
_diffrn_reflns_number 38101
_diffrn_reflns_theta_full 24.998
_diffrn_reflns_theta_max 24.998
_diffrn_reflns_theta_min 1.765
_exptl_absorpt_coefficient_mu 2.194
_exptl_absorpt_correction_T_max 0.7460
_exptl_absorpt_correction_T_min 0.5659
_exptl_absorpt_correction_type multi-scan
_exptl_absorpt_process_details
;
(SADABS; Bruker, 2004)
;
_exptl_crystal_colour Colourless
_exptl_crystal_density_diffrn 1.527
_exptl_crystal_description Block
_exptl_crystal_F_000 920
_exptl_crystal_size_max 0.300
_exptl_crystal_size_mid 0.250
_exptl_crystal_size_min 0.200
_refine_diff_density_max 0.375
_refine_diff_density_min -0.532
_refine_ls_extinction_method none
_refine_ls_goodness_of_fit_ref 1.037
_refine_ls_hydrogen_treatment constr
_refine_ls_matrix_type full
_refine_ls_number_parameters 262
_refine_ls_number_reflns 3481
_refine_ls_number_restraints 0
_refine_ls_restrained_S_all 1.037
_refine_ls_R_factor_all 0.0528
_refine_ls_R_factor_gt 0.0330
_refine_ls_shift/su_max 0.007
_refine_ls_shift/su_mean 0.001
_refine_ls_structure_factor_coef Fsqd
_refine_ls_weighting_details 'w=1/[\s^2^(Fo^2^)+(0.0479P)^2^+1.1409P] where P=(Fo^2^+2Fc^2^)/3'
_refine_ls_weighting_scheme calc
_refine_ls_wR_factor_gt 0.0841
_refine_ls_wR_factor_ref 0.0975
_reflns_number_gt 2628
_reflns_number_total 3481
_reflns_threshold_expression 'I > 2\s(I)'
_cod_data_source_file su4124sup1.cif
_cod_data_source_block I
_cod_database_code 1545118
_shelx_space_group_comment
;
The symmetry employed for this shelxl refinement is uniquely defined
by the following loop, which should always be used as a source of
symmetry information in preference to the above space-group names.
They are only intended as comments.
;

loop_
_space_group_symop_operation_xyz
'x, y, z'
'-x+1/2, y+1/2, -z+1/2'
'-x, -y, -z'
'x-1/2, -y-1/2, z-1/2'

loop_
_atom_site_type_symbol
_atom_site_label
_atom_site_fract_x
_atom_site_fract_y
_atom_site_fract_z
_atom_site_U_iso_or_equiv
_atom_site_adp_type
_atom_site_calc_flag
_atom_site_occupancy
C C24 -0.0791(4) -0.08057(17) 1.4777(3) 0.0664(10) Uani d 1
H H24 0.015529 -0.096518 1.528863 0.080 Uiso calc 1
Br BR1 -0.00847(5) 0.17241(2) 0.93171(4) 0.07188(17) Uani d 1
S S2 -0.16978(10) 0.05218(3) 0.89706(8) 0.0538(2) Uani d 1
N N2 -0.3378(2) -0.06860(10) 1.0994(2) 0.0410(5) Uani d 1
C C1 -0.0987(3) 0.11209(12) 1.0013(3) 0.0475(7) Uani d 1
N N1 -0.3613(3) -0.05272(10) 0.8668(2) 0.0442(6) Uani d 1
C C20 -0.2781(3) -0.06280(11) 1.2546(3) 0.0404(6) Uani d 1
C C6 -0.4345(3) -0.10315(11) 0.8778(3) 0.0411(6) Uani d 1
C C8 -0.4921(3) -0.16417(12) 1.0589(3) 0.0418(7) Uani d 1
C C5 -0.3052(3) -0.03288(12) 1.0006(3) 0.0418(6) Uani d 1
C C13 -0.5749(3) -0.20196(12) 0.9446(3) 0.0432(7) Uani d 1
C C7 -0.4228(3) -0.11464(11) 1.0187(3) 0.0396(6) Uani d 1
C C4 -0.2256(3) 0.02220(12) 1.0335(3) 0.0410(6) Uani d 1
C C19 -0.5249(3) -0.13826(12) 0.7599(3) 0.0426(7) Uani d 1
C C9 -0.4840(4) -0.17749(12) 1.2015(3) 0.0492(7) Uani d 1
H H9 -0.432874 -0.152529 1.276629 0.059 Uiso calc 1
C C2 -0.1179(3) 0.10985(13) 1.1311(3) 0.0499(7) Uani d 1
H H2 -0.087128 0.138927 1.200569 0.060 Uiso calc 1
C C14 -0.5959(3) -0.18781(12) 0.7933(3) 0.0429(7) Uani d 1
C C21 -0.3609(3) -0.03426(13) 1.3267(3) 0.0484(7) Uani d 1
H H21 -0.456502 -0.018883 1.276119 0.058 Uiso calc 1
C C18 -0.5507(3) -0.12308(13) 0.6154(3) 0.0522(7) Uani d 1
H H18 -0.500921 -0.091129 0.594274 0.063 Uiso calc 1
C C3 -0.1900(3) 0.05827(13) 1.1492(3) 0.0498(7) Uani d 1
H H3 -0.211301 0.049664 1.233028 0.060 Uiso calc 1
C C12 -0.6381(4) -0.25200(13) 0.9816(4) 0.0558(8) Uani d 1
H H12 -0.689606 -0.277845 0.908785 0.067 Uiso calc 1
C C25 -0.1370(3) -0.08590(14) 1.3285(3) 0.0540(8) Uani d 1
H H25 -0.081184 -0.104828 1.279000 0.065 Uiso calc 1
C C17 -0.6483(4) -0.15479(14) 0.5052(3) 0.0583(8) Uani d 1
H H17 -0.667786 -0.143578 0.409577 0.070 Uiso calc 1
C C10 -0.5507(4) -0.22676(14) 1.2310(4) 0.0578(8) Uani d 1
H H10 -0.544689 -0.235002 1.325530 0.069 Uiso calc 1
C C15 -0.6928(4) -0.21939(14) 0.6760(3) 0.0548(8) Uani d 1
H H15 -0.741404 -0.252239 0.694186 0.066 Uiso calc 1
C C22 -0.2998(4) -0.02878(14) 1.4756(3) 0.0536(8) Uani d 1
H H22 -0.354303 -0.009112 1.525202 0.064 Uiso calc 1
C C11 -0.6266(4) -0.26412(14) 1.1203(4) 0.0630(9) Uani d 1
H H11 -0.670272 -0.297820 1.140891 0.076 Uiso calc 1
C C23 -0.1604(4) -0.05193(15) 1.5505(3) 0.0600(9) Uani d 1
H H23 -0.120647 -0.048303 1.650726 0.072 Uiso calc 1
C C16 -0.7178(4) -0.20332(15) 0.5359(3) 0.0608(9) Uani d 1
H H16 -0.782361 -0.225350 0.460634 0.073 Uiso calc 1

loop_
_atom_site_aniso_label
_atom_site_aniso_U_11
_atom_site_aniso_U_22
_atom_site_aniso_U_33
_atom_site_aniso_U_12
_atom_site_aniso_U_13
_atom_site_aniso_U_23
C24 0.059(2) 0.087(3) 0.0433(19) 0.0244(19) 0.0035(16) -0.0002(17)
BR1 0.1031(3) 0.0497(2) 0.0836(3) -0.01989(18) 0.0588(2) -0.01601(17)
S2 0.0765(6) 0.0446(4) 0.0456(4) -0.0110(4) 0.0274(4) -0.0082(3)
N2 0.0465(13) 0.0412(13) 0.0323(12) -0.0010(10) 0.0091(10) 0.0014(10)
C1 0.0513(17) 0.0407(16) 0.0529(18) -0.0024(13) 0.0207(14) -0.0059(13)
N1 0.0505(13) 0.0432(13) 0.0356(13) -0.0054(11) 0.0103(11) -0.0002(10)
C20 0.0459(16) 0.0388(15) 0.0338(15) -0.0002(12) 0.0098(13) 0.0017(11)
C6 0.0447(16) 0.0376(15) 0.0400(16) 0.0003(12) 0.0130(13) 0.0007(12)
C8 0.0417(15) 0.0414(16) 0.0432(16) 0.0082(12) 0.0156(13) 0.0035(12)
C5 0.0446(15) 0.0412(15) 0.0363(16) 0.0028(12) 0.0090(13) 0.0029(12)
C13 0.0438(16) 0.0367(15) 0.0501(18) 0.0041(12) 0.0170(13) 0.0003(13)
C7 0.0417(15) 0.0375(15) 0.0377(15) 0.0059(12) 0.0108(12) 0.0006(12)
C4 0.0430(15) 0.0436(15) 0.0333(15) 0.0024(12) 0.0087(12) 0.0009(12)
C19 0.0467(16) 0.0411(16) 0.0403(16) 0.0022(12) 0.0147(13) -0.0024(12)
C9 0.0618(19) 0.0431(17) 0.0454(18) 0.0076(14) 0.0214(15) 0.0056(13)
C2 0.0569(18) 0.0435(16) 0.0478(18) -0.0058(14) 0.0154(15) -0.0119(14)
C14 0.0424(15) 0.0418(15) 0.0468(17) 0.0041(12) 0.0179(13) -0.0043(13)
C21 0.0454(16) 0.0545(18) 0.0445(17) 0.0099(14) 0.0140(14) 0.0053(14)
C18 0.0617(19) 0.0497(18) 0.0464(18) -0.0052(15) 0.0200(15) -0.0035(14)
C3 0.0543(18) 0.0558(18) 0.0386(17) -0.0044(14) 0.0150(14) -0.0025(14)
C12 0.062(2) 0.0440(17) 0.061(2) -0.0049(15) 0.0193(16) 0.0027(15)
C25 0.0552(18) 0.062(2) 0.0440(18) 0.0158(15) 0.0154(15) -0.0030(15)
C17 0.072(2) 0.062(2) 0.0424(18) -0.0024(17) 0.0209(16) -0.0116(15)
C10 0.071(2) 0.0533(19) 0.056(2) 0.0093(16) 0.0302(17) 0.0149(16)
C15 0.0569(19) 0.0488(18) 0.064(2) -0.0123(15) 0.0265(16) -0.0134(15)
C22 0.064(2) 0.0571(19) 0.0458(18) 0.0046(16) 0.0258(16) -0.0014(15)
C11 0.072(2) 0.0482(19) 0.076(2) -0.0021(17) 0.0337(19) 0.0145(18)
C23 0.066(2) 0.072(2) 0.0368(17) 0.0058(18) 0.0105(16) -0.0017(15)
C16 0.070(2) 0.066(2) 0.0446(19) -0.0132(18) 0.0172(16) -0.0212(16)

loop_
_atom_type_symbol
_atom_type_description
_atom_type_scat_dispersion_real
_atom_type_scat_dispersion_imag
_atom_type_scat_source
C C 0.0033 0.0016 'International Tables Vol C Tables 4.2.6.8 and 6.1.1.4'
H H 0.0000 0.0000 'International Tables Vol C Tables 4.2.6.8 and 6.1.1.4'
N N 0.0061 0.0033 'International Tables Vol C Tables 4.2.6.8 and 6.1.1.4'
S S 0.1246 0.1234 'International Tables Vol C Tables 4.2.6.8 and 6.1.1.4'
Br Br -0.2901 2.4595 'International Tables Vol C Tables 4.2.6.8 and 6.1.1.4'

loop_
_geom_angle_atom_site_label_1
_geom_angle_atom_site_label_2
_geom_angle_atom_site_label_3
_geom_angle
C23 C24 C25 120.5(3)
C23 C24 H24 119.7
C25 C24 H24 119.7
C1 S2 C4 90.96(14)
C5 N2 C7 105.8(2)
C5 N2 C20 126.0(2)
C7 N2 C20 127.7(2)
C2 C1 S2 112.7(2)
C2 C1 BR1 126.4(2)
S2 C1 BR1 120.87(17)
C5 N1 C6 104.9(2)
C25 C20 C21 121.0(3)
C25 C20 N2 118.7(3)
C21 C20 N2 120.3(2)
N1 C6 C7 111.7(2)
N1 C6 C19 126.1(2)
C7 C6 C19 122.0(3)
C9 C8 C13 118.8(3)
C9 C8 C7 124.7(3)
C13 C8 C7 116.5(2)
N1 C5 N2 112.6(2)
N1 C5 C4 121.7(2)
N2 C5 C4 125.7(2)
C12 C13 C8 117.7(3)
C12 C13 C14 121.4(3)
C8 C13 C14 120.8(3)
C6 C7 N2 105.1(2)
C6 C7 C8 122.7(2)
N2 C7 C8 132.1(2)
C3 C4 C5 133.3(3)
C3 C4 S2 110.4(2)
C5 C4 S2 116.2(2)
C18 C19 C14 120.2(3)
C18 C19 C6 122.1(3)
C14 C19 C6 117.7(3)
C10 C9 C8 120.9(3)
C10 C9 H9 119.6
C8 C9 H9 119.6
C1 C2 C3 111.9(3)
C1 C2 H2 124.1
C3 C2 H2 124.1
C15 C14 C19 116.8(3)
C15 C14 C13 123.0(3)
C19 C14 C13 120.1(2)
C20 C21 C22 119.0(3)
C20 C21 H21 120.5
C22 C21 H21 120.5
C17 C18 C19 120.6(3)
C17 C18 H18 119.7
C19 C18 H18 119.7
C4 C3 C2 114.0(3)
C4 C3 H3 123.0
C2 C3 H3 123.0
C11 C12 C13 122.1(3)
C11 C12 H12 118.9
C13 C12 H12 118.9
C20 C25 C24 119.0(3)
C20 C25 H25 120.5
C24 C25 H25 120.5
C18 C17 C16 119.9(3)
C18 C17 H17 120.1
C16 C17 H17 120.1
C9 C10 C11 120.0(3)
C9 C10 H10 120.0
C11 C10 H10 120.0
C16 C15 C14 122.0(3)
C16 C15 H15 119.0
C14 C15 H15 119.0
C23 C22 C21 120.7(3)
C23 C22 H22 119.6
C21 C22 H22 119.6
C12 C11 C10 120.4(3)
C12 C11 H11 119.8
C10 C11 H11 119.8
C22 C23 C24 119.8(3)
C22 C23 H23 120.1
C24 C23 H23 120.1
C15 C16 C17 120.5(3)
C15 C16 H16 119.7
C17 C16 H16 119.7

loop_
_geom_bond_atom_site_label_1
_geom_bond_atom_site_label_2
_geom_bond_distance
C24 C23 1.372(5)
C24 C25 1.384(4)
C24 H24 0.9300
BR1 C1 1.869(3)
S2 C1 1.714(3)
S2 C4 1.733(3)
N2 C5 1.381(3)
N2 C7 1.399(3)
N2 C20 1.441(3)
C1 C2 1.345(4)
N1 C5 1.320(3)
N1 C6 1.370(3)
C20 C25 1.376(4)
C20 C21 1.376(4)
C6 C7 1.375(4)
C6 C19 1.430(4)
C8 C9 1.409(4)
C8 C13 1.425(4)
C8 C7 1.431(4)
C5 C4 1.451(4)
C13 C12 1.397(4)
C13 C14 1.468(4)
C4 C3 1.356(4)
C19 C18 1.400(4)
C19 C14 1.413(4)
C9 C10 1.371(4)
C9 H9 0.9300
C2 C3 1.406(4)
C2 H2 0.9300
C14 C15 1.403(4)
C21 C22 1.383(4)
C21 H21 0.9300
C18 C17 1.367(4)
C18 H18 0.9300
C3 H3 0.9300
C12 C11 1.358(5)
C12 H12 0.9300
C25 H25 0.9300
C17 C16 1.376(5)
C17 H17 0.9300
C10 C11 1.380(5)
C10 H10 0.9300
C15 C16 1.366(4)
C15 H15 0.9300
C22 C23 1.366(4)
C22 H22 0.9300
C11 H11 0.9300
C23 H23 0.9300
C16 H16 0.9300

loop_
_geom_hbond_atom_site_label_D
_geom_hbond_atom_site_label_H
_geom_hbond_atom_site_label_A
_geom_hbond_site_symmetry_A
_geom_hbond_distance_DH
_geom_hbond_distance_HA
_geom_hbond_distance_DA
_geom_hbond_angle_DHA
C21 H21 N1 3_457 0.93 2.44 3.317(4) 157
C25 H25 Br1 3_557 0.93 2.93 3.828(3) 164
C3 H3 Cg1 . 0.93 2.99 3.716(3) 136
C9 H9 Cg1 . 0.93 2.94 3.789(3) 153
C15 H15 Cg2 4_555 0.93 2.90 3.580(4) 131

loop_
_geom_torsion_atom_site_label_1
_geom_torsion_atom_site_label_2
_geom_torsion_atom_site_label_3
_geom_torsion_atom_site_label_4
_geom_torsion
C4 S2 C1 C2 -0.7(2)
C4 S2 C1 BR1 179.99(18)
C5 N2 C20 C25 -83.7(4)
C7 N2 C20 C25 87.2(3)
C5 N2 C20 C21 95.8(3)
C7 N2 C20 C21 -93.2(3)
C5 N1 C6 C7 -0.4(3)
C5 N1 C6 C19 174.3(3)
C6 N1 C5 N2 0.4(3)
C6 N1 C5 C4 -176.6(2)
C7 N2 C5 N1 -0.3(3)
C20 N2 C5 N1 172.2(2)
C7 N2 C5 C4 176.6(3)
C20 N2 C5 C4 -10.9(4)
C9 C8 C13 C12 -2.9(4)
C7 C8 C13 C12 177.2(2)
C9 C8 C13 C14 175.6(3)
C7 C8 C13 C14 -4.3(4)
N1 C6 C7 N2 0.2(3)
C19 C6 C7 N2 -174.7(2)
N1 C6 C7 C8 178.7(2)
C19 C6 C7 C8 3.8(4)
C5 N2 C7 C6 0.1(3)
C20 N2 C7 C6 -172.3(2)
C5 N2 C7 C8 -178.2(3)
C20 N2 C7 C8 9.4(4)
C9 C8 C7 C6 -179.5(3)
C13 C8 C7 C6 0.3(4)
C9 C8 C7 N2 -1.5(5)
C13 C8 C7 N2 178.3(3)
N1 C5 C4 C3 161.8(3)
N2 C5 C4 C3 -14.9(5)
N1 C5 C4 S2 -14.3(4)
N2 C5 C4 S2 169.0(2)
C1 S2 C4 C3 0.5(2)
C1 S2 C4 C5 177.5(2)
N1 C6 C19 C18 -1.4(4)
C7 C6 C19 C18 172.8(3)
N1 C6 C19 C14 -177.7(3)
C7 C6 C19 C14 -3.6(4)
C13 C8 C9 C10 1.9(4)
C7 C8 C9 C10 -178.3(3)
S2 C1 C2 C3 0.8(3)
BR1 C1 C2 C3 180.0(2)
C18 C19 C14 C15 -0.9(4)
C6 C19 C14 C15 175.6(3)
C18 C19 C14 C13 -176.9(3)
C6 C19 C14 C13 -0.4(4)
C12 C13 C14 C15 7.1(4)
C8 C13 C14 C15 -171.4(3)
C12 C13 C14 C19 -177.1(3)
C8 C13 C14 C19 4.4(4)
C25 C20 C21 C22 0.3(4)
N2 C20 C21 C22 -179.2(3)
C14 C19 C18 C17 2.1(4)
C6 C19 C18 C17 -174.2(3)
C5 C4 C3 C2 -176.5(3)
S2 C4 C3 C2 -0.2(3)
C1 C2 C3 C4 -0.4(4)
C8 C13 C12 C11 2.1(4)
C14 C13 C12 C11 -176.4(3)
C21 C20 C25 C24 0.6(5)
N2 C20 C25 C24 -179.9(3)
C23 C24 C25 C20 -0.9(5)
C19 C18 C17 C16 -2.4(5)
C8 C9 C10 C11 0.1(5)
C19 C14 C15 C16 0.0(4)
C13 C14 C15 C16 175.9(3)
C20 C21 C22 C23 -0.9(5)
C13 C12 C11 C10 -0.1(5)
C9 C10 C11 C12 -1.0(5)
C21 C22 C23 C24 0.5(5)
C25 C24 C23 C22 0.4(6)
C14 C15 C16 C17 -0.3(5)
C18 C17 C16 C15 1.5(5)

_cod_database_fobs_code 1545118
